data_7204381
loop_
_publ_author_name
'Cai, Yudong'
'Roberts, Brian P.'
'Tocher, Derek A.'

_publ_section_title
;
 Carbohydrate-derived thiols as protic polarity-reversal catalysts for
 enantioselective radical-chain reactions
;
_journal_issue 11
_journal_name_full 'Journal of the Chemical Society, Perkin Transactions 1'
_journal_page_first 1376
_journal_paper_doi 10.1039/b202022j
_journal_year 2002
_chemical_formula_sum 'C34 H24 Cl4 O9 S'
_chemical_formula_weight 750.39
_chemical_name_systematic
; 
? 
;
_space_group_IT_number 4
_symmetry_cell_setting monoclinic
_symmetry_space_group_name_Hall 'P 2yb'
_symmetry_space_group_name_H-M 'P 1 21 1'
_atom_sites_solution_hydrogens geom
_atom_sites_solution_primary direct
_atom_sites_solution_secondary difmap
_audit_creation_method SHELXL
_cell_angle_alpha 90.00
_cell_angle_beta 117.43(3)
_cell_angle_gamma 90.00
_cell_formula_units_Z 2
_cell_length_a 14.412(3)
_cell_length_b 9.096(2)
_cell_length_c 14.908(3)
_cell_measurement_reflns_used 22
_cell_measurement_temperature 293(2)
_cell_measurement_theta_max 15
_cell_measurement_theta_min 7
_cell_volume 1734.6(8)
_computing_cell_refinement NicoletP3
_computing_data_collection 'Nicolet P3'
_computing_data_reduction XDISK
_computing_molecular_graphics XP
_computing_publication_material CIFTAB
_computing_structure_refinement 'SHELXL-93 (Sheldrick, 1993)'
_computing_structure_solution 'SHELXS-86 (Sheldrick, 1990)'
_diffrn_ambient_temperature 293(2)
_diffrn_measurement_device P3
_diffrn_measurement_method 2-theta
_diffrn_radiation_monochromator graphite
_diffrn_radiation_source 'normal-focus sealed tube'
_diffrn_radiation_type MoK\a
_diffrn_radiation_wavelength 0.71073
_diffrn_reflns_av_R_equivalents 0.0353
_diffrn_reflns_av_sigmaI/netI 0.0244
_diffrn_reflns_limit_h_max 17
_diffrn_reflns_limit_h_min 0
_diffrn_reflns_limit_k_max 10
_diffrn_reflns_limit_k_min 0
_diffrn_reflns_limit_l_max 15
_diffrn_reflns_limit_l_min -17
_diffrn_reflns_number 3399
_diffrn_reflns_theta_max 25.05
_diffrn_reflns_theta_min 2.72
_diffrn_standards_decay_% <1%
_diffrn_standards_interval_count 97
_diffrn_standards_number 3
_exptl_absorpt_coefficient_mu 0.455
_exptl_crystal_colour colourless
_exptl_crystal_density_diffrn 1.437
_exptl_crystal_description block
_exptl_crystal_F_000 768
_exptl_crystal_size_max 0.76
_exptl_crystal_size_mid 0.65
_exptl_crystal_size_min 0.32
_refine_diff_density_max 0.294
_refine_diff_density_min -0.359
_refine_diff_density_rms 0.058
_refine_ls_abs_structure_details 'Flack H D (1983), Acta Cryst. A39, 876-881'
_refine_ls_abs_structure_Flack -0.01(10)
_refine_ls_extinction_method none
_refine_ls_goodness_of_fit_all 1.015
_refine_ls_goodness_of_fit_obs 1.020
_refine_ls_hydrogen_treatment fixed
_refine_ls_matrix_type full
_refine_ls_number_parameters 443
_refine_ls_number_reflns 3264
_refine_ls_number_restraints 1
_refine_ls_restrained_S_all 1.055
_refine_ls_restrained_S_obs 1.020
_refine_ls_R_factor_all 0.0628
_refine_ls_R_factor_obs 0.0490
_refine_ls_shift/esd_max 0.000
_refine_ls_shift/esd_mean 0.000
_refine_ls_structure_factor_coef Fsqd
_refine_ls_weighting_details 'w=1/[\s^2^(Fo^2^)+(0.0882P)^2^+0.5645P] where P=(Fo^2^+2Fc^2^)/3'
_refine_ls_weighting_scheme calc
_refine_ls_wR_factor_all 0.1410
_refine_ls_wR_factor_obs 0.1232
_reflns_number_observed 2737
_reflns_number_total 3265
_reflns_observed_criterion >2sigma(I)
_cod_data_source_file b202022j.txt
_cod_data_source_block str663
_cod_depositor_comments
;
The following automatic conversions were performed:

'_refine_ls_weighting_scheme' value 'calc
w=1/[\s^2^(Fo^2^)+(0.0882P)^2^+0.5645P] where P=(Fo^2^+2Fc^2^)/3' was
changed to 'calc'. New tag '_refine_ls_weighting_details' was
created. The value of the new tag was set to
'w=1/[\s^2^(Fo^2^)+(0.0882P)^2^+0.5645P] where P=(Fo^2^+2Fc^2^)/3'.

Automatic conversion script
Id: cif_fix_values 3143 2015-03-26 13:38:13Z robertas 
;
_cod_original_cell_volume 1734.6(6)
_cod_original_sg_symbol_H-M P21
_cod_database_code 7204381

loop_
_symmetry_equiv_pos_as_xyz
'x, y, z'
'-x, y+1/2, -z'

loop_
_atom_site_aniso_label
_atom_site_aniso_U_11
_atom_site_aniso_U_22
_atom_site_aniso_U_33
_atom_site_aniso_U_23
_atom_site_aniso_U_13
_atom_site_aniso_U_12
S1 0.0572(7) 0.0682(9) 0.0526(6) -0.0070(7) 0.0144(5) -0.0148(7)
Cl1A 0.307(6) 0.249(6) 0.0528(15) 0.042(2) -0.012(2) -0.144(5)
Cl1B 0.129(8) 0.088(6) 0.086(6) 0.027(5) 0.025(5) 0.017(6)
Cl2 0.0789(10) 0.0559(8) 0.1206(13) 0.0003(8) 0.0687(10) -0.0056(7)
Cl3 0.0950(11) 0.0910(13) 0.0944(12) -0.0325(10) 0.0456(9) -0.0004(10)
Cl4 0.0569(9) 0.135(2) 0.247(3) -0.033(3) 0.0334(14) -0.0026(14)
O1 0.046(2) 0.046(2) 0.041(2) 0.0026(14) 0.0194(13) 0.0014(14)
O2 0.047(2) 0.067(2) 0.046(2) 0.012(2) 0.0261(14) 0.009(2)
O3 0.098(3) 0.135(5) 0.056(2) 0.011(3) 0.043(2) 0.033(3)
O4 0.047(2) 0.047(2) 0.062(2) -0.002(2) 0.036(2) -0.0029(14)
O5 0.108(4) 0.057(2) 0.186(5) 0.006(3) 0.121(4) 0.008(2)
O6 0.0398(15) 0.057(2) 0.049(2) -0.013(2) 0.0239(13) -0.0060(15)
O7 0.047(2) 0.108(3) 0.077(2) -0.026(2) 0.038(2) -0.011(2)
O8 0.051(2) 0.067(2) 0.0416(15) 0.001(2) 0.0201(14) 0.004(2)
O9 0.065(2) 0.093(3) 0.054(2) -0.018(2) 0.020(2) 0.004(2)
C1 0.035(2) 0.050(3) 0.043(2) 0.007(2) 0.018(2) 0.003(2)
C2 0.040(2) 0.047(3) 0.049(2) 0.003(2) 0.025(2) 0.004(2)
C3 0.041(2) 0.049(3) 0.054(3) -0.001(2) 0.031(2) 0.000(2)
C4 0.040(2) 0.051(3) 0.045(2) -0.004(2) 0.024(2) 0.001(2)
C5 0.043(2) 0.046(2) 0.046(2) -0.001(2) 0.026(2) -0.001(2)
C6 0.054(3) 0.086(4) 0.049(3) 0.012(3) 0.028(2) 0.006(3)
C7 0.055(3) 0.093(5) 0.052(3) 0.025(3) 0.025(2) -0.005(3)
C8 0.099(5) 0.099(6) 0.088(4) 0.046(4) 0.058(4) 0.027(4)
C9 0.143(8) 0.144(9) 0.104(6) 0.075(7) 0.068(6) 0.041(7)
C10 0.120(8) 0.170(12) 0.116(9) 0.082(9) 0.034(6) 0.024(8)
C11 0.126(7) 0.189(12) 0.048(4) 0.042(6) 0.017(4) -0.039(8)
C12 0.092(5) 0.118(6) 0.066(4) 0.019(4) 0.029(3) -0.020(5)
C13 0.047(3) 0.050(3) 0.062(3) 0.001(2) 0.033(2) 0.000(2)
C14 0.043(2) 0.052(3) 0.045(2) -0.001(2) 0.025(2) -0.002(2)
C15 0.039(2) 0.055(3) 0.049(2) 0.003(2) 0.027(2) 0.003(2)
C16 0.051(3) 0.058(3) 0.053(3) 0.002(2) 0.030(2) -0.002(2)
C17 0.051(3) 0.067(3) 0.064(3) -0.002(3) 0.039(2) -0.007(3)
C18 0.064(3) 0.072(4) 0.085(4) -0.015(3) 0.054(3) -0.007(3)
C19 0.059(3) 0.058(3) 0.079(3) -0.010(3) 0.048(3) -0.006(3)
C20 0.042(2) 0.064(3) 0.047(2) -0.002(2) 0.025(2) -0.008(2)
C21 0.048(2) 0.055(3) 0.046(2) 0.004(2) 0.021(2) -0.006(2)
C22 0.048(2) 0.063(3) 0.053(3) -0.006(3) 0.022(2) -0.007(2)
C23 0.067(3) 0.061(3) 0.053(3) -0.006(3) 0.029(3) -0.005(3)
C24 0.073(4) 0.072(4) 0.047(3) -0.006(3) 0.019(3) -0.008(3)
C25 0.052(3) 0.087(4) 0.054(3) 0.000(3) 0.005(2) -0.012(3)
C26 0.049(2) 0.073(4) 0.057(3) 0.002(3) 0.017(2) -0.003(3)
C27 0.054(3) 0.069(3) 0.046(2) 0.004(2) 0.028(2) -0.003(2)
C28 0.057(3) 0.057(3) 0.041(2) 0.004(2) 0.020(2) 0.005(2)
C29 0.058(3) 0.057(3) 0.045(2) 0.008(2) 0.024(2) 0.006(2)
C30 0.062(3) 0.069(4) 0.077(3) 0.004(3) 0.028(3) 0.002(3)
C31 0.059(3) 0.080(5) 0.105(5) 0.016(4) 0.032(3) 0.002(3)
C32 0.077(4) 0.079(4) 0.091(4) 0.029(4) 0.050(4) 0.023(4)
C33 0.093(4) 0.084(5) 0.066(3) 0.009(3) 0.043(3) 0.027(4)
C34 0.074(3) 0.073(4) 0.052(3) 0.005(3) 0.031(3) 0.011(3)

loop_
_atom_site_label
_atom_site_type_symbol
_atom_site_fract_x
_atom_site_fract_y
_atom_site_fract_z
_atom_site_U_iso_or_equiv
_atom_site_thermal_displace_type
_atom_site_occupancy
_atom_site_calc_flag
_atom_site_refinement_flags
_atom_site_disorder_group
S1 S 0.52989(10) 0.1500(2) 0.68791(10) 0.0636(4) Uani 1 d . .
Cl1A Cl 0.6556(5) -0.2395(7) 1.1639(2) 0.240(4) Uani 0.770(6) d P .
Cl1B Cl 0.6838(8) -0.6493(11) 0.9040(7) 0.111(4) Uani 0.230(6) d P .
Cl2 Cl 0.15495(13) -0.9542(2) 0.5597(2) 0.0763(5) Uani 1 d . .
Cl3 Cl 0.22417(15) -0.6517(2) 0.09821(15) 0.0927(6) Uani 1 d . .
Cl4 Cl -0.27269(15) 0.1347(4) 0.0884(3) 0.1605(13) Uani 1 d . .
O1 O 0.4083(2) 0.0854(3) 0.4974(2) 0.0445(7) Uani 1 d . .
O2 O 0.4761(2) -0.1870(4) 0.6997(2) 0.0514(8) Uani 1 d . .
O3 O 0.3972(4) -0.0841(7) 0.7838(3) 0.093(2) Uani 1 d . .
O4 O 0.2941(2) -0.3053(4) 0.5443(3) 0.0478(8) Uani 1 d . .
O5 O 0.3701(4) -0.5040(5) 0.5203(5) 0.096(2) Uani 1 d . .
O6 O 0.2527(2) -0.2233(4) 0.3437(2) 0.0476(8) Uani 1 d . .
O7 O 0.0934(3) -0.1866(6) 0.3321(3) 0.0733(12) Uani 1 d . .
O8 O 0.2188(2) 0.1441(5) 0.3109(2) 0.0538(8) Uani 1 d . .
O9 O 0.1213(3) 0.0147(6) 0.1695(3) 0.0737(12) Uani 1 d . .
C1 C 0.4749(3) 0.0134(5) 0.5895(3) 0.0428(10) Uani 1 d . .
H1A H 0.5302(3) -0.0346(5) 0.5820(3) 0.080 Uiso 1 d R .
C2 C 0.4109(3) -0.1028(5) 0.6114(3) 0.0434(10) Uani 1 d . .
H2A H 0.3569(3) -0.0550(5) 0.6211(3) 0.080 Uiso 1 d R .
C3 C 0.3618(3) -0.2081(6) 0.5231(4) 0.0445(10) Uani 1 d . .
H3A H 0.4150(3) -0.2633(6) 0.5163(4) 0.080 Uiso 1 d R .
C4 C 0.2969(3) -0.1232(6) 0.4277(3) 0.0430(10) Uani 1 d . .
H4A H 0.2420(3) -0.0723(6) 0.4342(3) 0.080 Uiso 1 d R .
C5 C 0.3683(3) -0.0120(5) 0.4122(3) 0.0427(10) Uani 1 d . .
H5A H 0.4256(3) -0.0638(5) 0.4107(3) 0.080 Uiso 1 d R .
C6 C 0.4608(4) -0.1689(8) 0.7820(4) 0.0611(14) Uani 1 d . .
C7 C 0.5276(4) -0.2686(8) 0.8651(4) 0.067(2) Uani 1 d . .
C8 C 0.5613(6) -0.4015(9) 0.8504(6) 0.089(2) Uani 1 d . .
H8A H 0.5427(6) -0.4333(9) 0.7828(6) 0.080 Uiso 1 d R .
C9 C 0.6228(8) -0.4926(14) 0.9287(8) 0.126(4) Uani 1 d . .
C10 C 0.6506(9) -0.4476(18) 1.0236(9) 0.143(5) Uani 1 d . .
H10A H 0.6947(9) -0.5089(18) 1.0795(9) 0.080 Uiso 1 d R .
C11 C 0.6187(8) -0.3126(17) 1.0427(6) 0.130(4) Uani 1 d . .
C12 C 0.5553(6) -0.2196(11) 0.9630(5) 0.095(2) Uani 1 d . .
H12A H 0.5308(6) -0.1272(11) 0.9750(5) 0.080 Uiso 1 d R .
C13 C 0.3070(4) -0.4499(6) 0.5418(4) 0.0500(11) Uani 1 d . .
C14 C 0.2337(4) -0.5345(6) 0.5665(3) 0.0449(10) Uani 1 d . .
C15 C 0.2314(3) -0.6838(6) 0.5562(3) 0.0455(11) Uani 1 d . .
H15A H 0.2763(3) -0.7324(6) 0.5341(3) 0.080 Uiso 1 d R .
C16 C 0.1621(4) -0.7645(6) 0.5774(4) 0.0516(12) Uani 1 d . .
C17 C 0.0958(4) -0.6976(7) 0.6083(4) 0.0558(13) Uani 1 d . .
H17A H 0.0472(4) -0.7545(7) 0.6214(4) 0.080 Uiso 1 d R .
C18 C 0.1000(4) -0.5488(7) 0.6192(5) 0.066(2) Uani 1 d . .
H18A H 0.0549(4) -0.5015(7) 0.6418(5) 0.080 Uiso 1 d R .
C19 C 0.1670(4) -0.4637(7) 0.5979(4) 0.0588(13) Uani 1 d . .
H19A H 0.1683(4) -0.3587(7) 0.6050(4) 0.080 Uiso 1 d R .
C20 C 0.1486(3) -0.2462(6) 0.3024(3) 0.0493(11) Uani 1 d . .
C21 C 0.1113(4) -0.3545(6) 0.2174(3) 0.0500(11) Uani 1 d . .
C22 C 0.1785(4) -0.4408(7) 0.1983(4) 0.0548(12) Uani 1 d . .
H22A H 0.2527(4) -0.4312(7) 0.2390(4) 0.080 Uiso 1 d R .
C23 C 0.1387(4) -0.5403(7) 0.1206(4) 0.0595(13) Uani 1 d . .
C24 C 0.0329(5) -0.5527(7) 0.0596(4) 0.068(2) Uani 1 d . .
H24A H 0.0068(5) -0.6222(7) 0.0051(4) 0.080 Uiso 1 d R .
C25 C -0.0347(4) -0.4653(8) 0.0766(4) 0.072(2) Uani 1 d . .
H25A H -0.1086(4) -0.4744(8) 0.0337(4) 0.080 Uiso 1 d R .
C26 C 0.0028(4) -0.3644(8) 0.1558(4) 0.0622(13) Uani 1 d . .
H26A H -0.0443(4) -0.3024(8) 0.1678(4) 0.080 Uiso 1 d R .
C27 C 0.3131(4) 0.0791(7) 0.3171(4) 0.0543(12) Uani 1 d . .
H27A H 0.3589(4) 0.1556(7) 0.3170(4) 0.080 Uiso 1 d R .
H27B H 0.2959(4) 0.0178(7) 0.2591(4) 0.080 Uiso 1 d R .
C28 C 0.1265(4) 0.1026(6) 0.2316(4) 0.0525(12) Uani 1 d . .
C29 C 0.0364(4) 0.1768(6) 0.2345(3) 0.0529(12) Uani 1 d . .
C30 C -0.0620(4) 0.1312(8) 0.1678(5) 0.0711(15) Uani 1 d . .
H30A H -0.0713(4) 0.0541(8) 0.1205(5) 0.080 Uiso 1 d R .
C31 C -0.1497(5) 0.1955(9) 0.1687(6) 0.084(2) Uani 1 d . .
C32 C -0.1365(5) 0.3056(9) 0.2366(5) 0.078(2) Uani 1 d . .
H32A H -0.1967(5) 0.3485(9) 0.2379(5) 0.080 Uiso 1 d R .
C33 C -0.0383(5) 0.3529(8) 0.3012(5) 0.079(2) Uani 1 d . .
H33A H -0.0300(5) 0.4316(8) 0.3472(5) 0.080 Uiso 1 d R .
C34 C 0.0488(5) 0.2906(8) 0.3018(4) 0.0655(14) Uani 1 d . .
H34A H 0.1176(5) 0.3240(8) 0.3480(4) 0.080 Uiso 1 d R .

loop_
_atom_type_symbol
_atom_type_description
_atom_type_scat_dispersion_real
_atom_type_scat_dispersion_imag
_atom_type_scat_source
C C 0.0033 0.0016 'International Tables Vol C Tables 4.2.6.8 and 6.1.1.4'
H H 0.0000 0.0000 'International Tables Vol C Tables 4.2.6.8 and 6.1.1.4'
O O 0.0106 0.0060 'International Tables Vol C Tables 4.2.6.8 and 6.1.1.4'
S S 0.1246 0.1234 'International Tables Vol C Tables 4.2.6.8 and 6.1.1.4'
Cl Cl 0.1484 0.1585 'International Tables Vol C Tables 4.2.6.8 and 6.1.1.4'

loop_
_geom_angle_atom_site_label_1
_geom_angle_atom_site_label_2
_geom_angle_atom_site_label_3
_geom_angle
_geom_angle_site_symmetry_1
_geom_angle_site_symmetry_3
_geom_angle_publ_flag
C1 O1 C5 112.8(3) . . ?
C6 O2 C2 117.1(4) . . ?
C13 O4 C3 118.6(4) . . ?
C20 O6 C4 116.6(3) . . ?
C28 O8 C27 117.1(4) . . ?
O1 C1 C2 108.6(3) . . ?
O1 C1 S1 108.4(3) . . ?
C2 C1 S1 112.6(3) . . ?
O2 C2 C3 107.9(4) . . ?
O2 C2 C1 111.0(3) . . ?
C3 C2 C1 109.7(3) . . ?
O4 C3 C4 109.3(3) . . ?
O4 C3 C2 106.7(3) . . ?
C4 C3 C2 109.6(4) . . ?
O6 C4 C3 109.3(4) . . ?
O6 C4 C5 110.2(3) . . ?
C3 C4 C5 108.2(3) . . ?
O1 C5 C27 108.4(4) . . ?
O1 C5 C4 107.3(3) . . ?
C27 C5 C4 113.7(4) . . ?
O3 C6 O2 122.7(5) . . ?
O3 C6 C7 125.6(5) . . ?
O2 C6 C7 111.7(5) . . ?
C8 C7 C12 120.1(7) . . ?
C8 C7 C6 123.7(6) . . ?
C12 C7 C6 116.2(7) . . ?
C9 C8 C7 122.7(8) . . ?
C10 C9 C8 118.3(11) . . ?
C10 C9 Cl1B 121.3(9) . . ?
C8 C9 Cl1B 119.3(8) . . ?
C9 C10 C11 121.3(9) . . ?
C10 C11 C12 120.6(9) . . ?
C10 C11 Cl1A 124.9(9) . . ?
C12 C11 Cl1A 114.4(11) . . ?
C7 C12 C11 117.0(10) . . ?
O5 C13 O4 123.1(5) . . ?
O5 C13 C14 124.6(5) . . ?
O4 C13 C14 112.4(4) . . ?
C15 C14 C19 120.5(5) . . ?
C15 C14 C13 118.1(4) . . ?
C19 C14 C13 121.3(5) . . ?
C14 C15 C16 119.0(5) . . ?
C17 C16 C15 121.6(5) . . ?
C17 C16 Cl2 119.1(4) . . ?
C15 C16 Cl2 119.2(4) . . ?
C18 C17 C16 118.6(5) . . ?
C17 C18 C19 121.8(5) . . ?
C18 C19 C14 118.5(5) . . ?
O7 C20 O6 123.2(5) . . ?
O7 C20 C21 124.6(4) . . ?
O6 C20 C21 112.2(4) . . ?
C22 C21 C26 120.5(5) . . ?
C22 C21 C20 122.6(4) . . ?
C26 C21 C20 116.9(5) . . ?
C21 C22 C23 119.5(5) . . ?
C22 C23 C24 121.2(5) . . ?
C22 C23 Cl3 119.2(4) . . ?
C24 C23 Cl3 119.6(4) . . ?
C25 C24 C23 119.9(5) . . ?
C24 C25 C26 120.5(5) . . ?
C25 C26 C21 118.4(6) . . ?
O8 C27 C5 110.9(4) . . ?
O9 C28 O8 122.9(5) . . ?
O9 C28 C29 125.7(5) . . ?
O8 C28 C29 111.5(4) . . ?
C30 C29 C34 119.6(5) . . ?
C30 C29 C28 118.0(5) . . ?
C34 C29 C28 122.4(5) . . ?
C29 C30 C31 120.4(6) . . ?
C32 C31 C30 119.5(6) . . ?
C32 C31 Cl4 120.0(5) . . ?
C30 C31 Cl4 120.5(6) . . ?
C33 C32 C31 119.9(6) . . ?
C32 C33 C34 121.4(7) . . ?
C33 C34 C29 119.2(6) . . ?

loop_
_geom_bond_atom_site_label_1
_geom_bond_atom_site_label_2
_geom_bond_distance
_geom_bond_site_symmetry_2
_geom_bond_publ_flag
S1 C1 1.804(5) . ?
Cl1A C11 1.762(12) . ?
Cl1B C9 1.80(2) . ?
Cl2 C16 1.741(6) . ?
Cl3 C23 1.742(6) . ?
Cl4 C31 1.710(7) . ?
O1 C1 1.422(5) . ?
O1 C5 1.433(5) . ?
O2 C6 1.353(6) . ?
O2 C2 1.436(5) . ?
O3 C6 1.208(7) . ?
O4 C13 1.331(7) . ?
O4 C3 1.455(5) . ?
O5 C13 1.200(6) . ?
O6 C20 1.350(5) . ?
O6 C4 1.438(5) . ?
O7 C20 1.202(6) . ?
O8 C28 1.364(6) . ?
O8 C27 1.446(6) . ?
O9 C28 1.199(7) . ?
C1 C2 1.533(6) . ?
C2 C3 1.514(7) . ?
C3 C4 1.506(7) . ?
C4 C5 1.535(6) . ?
C5 C27 1.514(7) . ?
C6 C7 1.477(8) . ?
C7 C8 1.357(11) . ?
C7 C12 1.398(10) . ?
C8 C9 1.372(11) . ?
C9 C10 1.35(2) . ?
C10 C11 1.39(2) . ?
C11 C12 1.401(14) . ?
C13 C14 1.484(7) . ?
C14 C15 1.365(7) . ?
C14 C19 1.405(7) . ?
C15 C16 1.388(7) . ?
C16 C17 1.379(7) . ?
C17 C18 1.361(9) . ?
C18 C19 1.384(8) . ?
C20 C21 1.497(7) . ?
C21 C22 1.374(7) . ?
C21 C26 1.404(7) . ?
C22 C23 1.370(8) . ?
C23 C24 1.373(8) . ?
C24 C25 1.368(9) . ?
C25 C26 1.394(9) . ?
C28 C29 1.482(7) . ?
C29 C30 1.369(8) . ?
C29 C34 1.394(8) . ?
C30 C31 1.398(9) . ?
C31 C32 1.372(11) . ?
C32 C33 1.363(10) . ?
C33 C34 1.374(8) . ?
